data_1572304
loop_
_publ_author_name
'Xia, Guomin'
'Zhou, Chunlei'
'Xiao, Xingliang'
'Yang, Yang'
'Yu, Fuqing'
'Wang, Hongming'

_publ_section_title
;
 Self-correcting mismatches in metastable hydrogen-bonded organic
 frameworks with an 11-fold interpenetrated array.
;
_journal_issue 35
_journal_name_full 'Chemical science'
_journal_page_first 14336
_journal_page_last 14343
_journal_paper_doi 10.1039/d4sc02751e
_journal_volume 15
_journal_year 2024
_chemical_compound_source 3,3',6,6'-tetrabromo-9,9'-bicarbazole
_chemical_formula_moiety 'C68 H36 N6 O4, C2 H4'
_chemical_formula_sum 'C70 H40 N6 O4'
_chemical_formula_weight 1029.08
_chemical_name_common BC-4Np
_chemical_name_systematic 6,6',6'',6'''-([9,9'-bicarbazole]-3,3',6,6'-tetrayl)tetrakis(benzo[cd]indol-2(1H)-one)
_space_group_crystal_system monoclinic
_space_group_IT_number 15
_space_group_name_Hall '-C 2yc'
_space_group_name_H-M_alt 'C 1 2/c 1'
_atom_sites_solution_hydrogens mixed
_atom_sites_solution_primary dual
_audit_creation_date 2022-11-29
_audit_creation_method
;
Olex2 1.5
(compiled 2022.04.07 svn.rca3783a0 for OlexSys, GUI svn.r6498)
;
_audit_update_record
;
2022-12-14 deposited with the CCDC.	2024-08-06 downloaded from the CCDC.
;
_cell_angle_alpha 90
_cell_angle_beta 108.819(9)
_cell_angle_gamma 90
_cell_formula_units_Z 4
_cell_length_a 11.6021(19)
_cell_length_b 30.046(4)
_cell_length_c 16.575(2)
_cell_measurement_reflns_used 4930
_cell_measurement_temperature 193.00
_cell_measurement_theta_max 53.24
_cell_measurement_theta_min 3.54
_cell_volume 5469.1(14)
_computing_cell_refinement 'SAINT V8.40B (Bruker, 2019)'
_computing_data_collection 'APEX4 V2022.1-1 (Bruker, 2022)'
_computing_data_reduction 'SAINT V8.40B (Bruker, 2019)'
_computing_molecular_graphics 'Olex2 1.5 (Dolomanov et al., 2009)'
_computing_publication_material 'Olex2 1.5 (Dolomanov et al., 2009)'
_computing_structure_refinement 'SHELXL 2019/2 (Sheldrick, 2015)'
_computing_structure_solution 'SHELXT 2018/2 (Sheldrick, 2018)'
_diffrn_ambient_temperature 193.00
_diffrn_detector CPAD
_diffrn_detector_area_resol_mean 7.41
_diffrn_detector_type 'Bruker PHOTON II'
_diffrn_measured_fraction_theta_full 0.986
_diffrn_measured_fraction_theta_max 0.925
_diffrn_measurement_device 'four-circle diffractometer'
_diffrn_measurement_device_type 'Bruker D8 VENTURE Metaljet PHOTON II'
_diffrn_measurement_method '\w and \f shutterless scans'
_diffrn_measurement_specimen_support 'nylon loop'
_diffrn_radiation_monochromator 'Helios Multi-layer Optic'
_diffrn_radiation_probe x-ray
_diffrn_radiation_type GaK\a
_diffrn_radiation_wavelength 1.34139
_diffrn_reflns_av_R_equivalents 0.0564
_diffrn_reflns_av_unetI/netI 0.0557
_diffrn_reflns_Laue_measured_fraction_full 0.986
_diffrn_reflns_Laue_measured_fraction_max 0.925
_diffrn_reflns_limit_h_max 14
_diffrn_reflns_limit_h_min -13
_diffrn_reflns_limit_k_max 38
_diffrn_reflns_limit_k_min -27
_diffrn_reflns_limit_l_max 19
_diffrn_reflns_limit_l_min -19
_diffrn_reflns_number 16530
_diffrn_reflns_point_group_measured_fraction_full 0.986
_diffrn_reflns_point_group_measured_fraction_max 0.925
_diffrn_reflns_theta_full 53.594
_diffrn_reflns_theta_max 60.111
_diffrn_reflns_theta_min 2.559
_diffrn_source MetalJet
_diffrn_source_current 2.86
_diffrn_source_power 0.19931339999999997
_diffrn_source_type 'Liquid Metal source'
_diffrn_source_voltage 69.69
_diffrn_standards_number 0
_exptl_absorpt_coefficient_mu 0.399
_exptl_absorpt_correction_T_max 0.7518
_exptl_absorpt_correction_T_min 0.4943
_exptl_absorpt_correction_type multi-scan
_exptl_absorpt_process_details
;
SADABS-2016/2 (Bruker,2016/2) was used for absorption correction.
wR2(int) was 0.1116 before and 0.0671 after correction.
The Ratio of minimum to maximum transmission is 0.6575.
The \l/2 correction factor is Not present.
;
_exptl_crystal_colour colorless
_exptl_crystal_density_diffrn 1.250
_exptl_crystal_description block
_exptl_crystal_F_000 2136
_exptl_crystal_preparation Luminescent
_exptl_crystal_recrystallization_method 'C2H4 gas diffuse into NCU-HOF1a crystal'
_exptl_crystal_size_max 0.13
_exptl_crystal_size_mid 0.12
_exptl_crystal_size_min 0.1
_refine_diff_density_max 0.531
_refine_diff_density_min -0.200
_refine_diff_density_rms 0.074
_refine_ls_extinction_method none
_refine_ls_goodness_of_fit_ref 1.053
_refine_ls_hydrogen_treatment constr
_refine_ls_matrix_type full
_refine_ls_number_parameters 388
_refine_ls_number_reflns 5721
_refine_ls_number_restraints 44
_refine_ls_restrained_S_all 1.062
_refine_ls_R_factor_all 0.1740
_refine_ls_R_factor_gt 0.1105
_refine_ls_shift/su_max 0.000
_refine_ls_shift/su_mean 0.000
_refine_ls_structure_factor_coef Fsqd
_refine_ls_weighting_details 'w=1/[\s^2^(Fo^2^)+(0.1200P)^2^+10.0000P] where P=(Fo^2^+2Fc^2^)/3'
_refine_ls_weighting_scheme calc
_refine_ls_wR_factor_gt 0.2831
_refine_ls_wR_factor_ref 0.3232
_reflns_Friedel_coverage 0.000
_reflns_number_gt 2839
_reflns_number_total 5721
_reflns_threshold_expression 'I > 2\s(I)'
_cod_data_source_file d4sc02751e2.cif
_cod_data_source_block 221128li_lidz217170_0m
_cod_depositor_comments
;
The following automatic conversions were performed:

data item '_diffrn_radiation_probe' value 'X-ray' was changed to
'x-ray' in accordance with the
/home/data/users/saulius/crontab/automatic-downloads/rss-feeds/RSC/lib/dictionaries/cif_core.dic
dictionary named 'cif_core.dic' version 2.4.2 last updated on
2011-04-26.

Automatic conversion script
Id: cif_fix_values 8170 2020-07-09 18:12:32Z antanas 

 Adding full bibliography for 1572302--1572305.cif.
;
_cod_original_cell_volume 5469.2(14)
_cod_database_code 1572304
_shelx_shelxl_version_number 2019/2
_shelx_space_group_comment
;
The symmetry employed for this shelxl refinement is uniquely defined
by the following loop, which should always be used as a source of
symmetry information in preference to the above space-group names.
They are only intended as comments.
;
_shelx_estimated_absorpt_t_max 0.961
_shelx_estimated_absorpt_t_min 0.950
_olex2_refinement_description
;
1. Fixed Uiso
 At 1.2 times of:
  All C(H) groups, All C(H,H) groups, All N(H) groups
2. Restrained distances
 C38-C37
 1.35 with sigma of 0.005
 C35-C36
 1.35 with sigma of 0.005
3. Uiso/Uaniso restraints and constraints
C36 \\sim C35: within 2A with sigma of 0.01 and sigma for terminal atoms of
0.02 within 2A
C38 \\sim C37: within 2A with sigma of 0.01 and sigma for terminal atoms of
0.02 within 2A
C2 \\sim C11: within 2A with sigma of 0.005 and sigma for terminal atoms of
0.01 within 2A
C3 \\sim C4: within 2A with sigma of 0.005 and sigma for terminal atoms of 0.01
within 2A
C10 \\sim N1: within 2A with sigma of 0.005 and sigma for terminal atoms of
0.01 within 2A
Uanis(C36) \\sim Ueq, Uanis(C35) \\sim Ueq: with sigma of 0.01 and sigma for
terminal atoms of 0.02
4. Others
 Fixed Sof: C37(0.25) H37A(0.25) H37B(0.25) C38(0.25) H38A(0.25) H38B(0.25)
 C35(0.25) H35A(0.25) H35B(0.25) C36(0.25) H36A(0.25) H36B(0.25)
5.a Riding coordinates:
 C37(H37A,H37B), C38(H38A,H38B), C35(H35A,H35B), C36(H36A,H36B)
5.b Aromatic/amide H refined with riding coordinates:
 N2(H2), C30(H30), C25(H25), N1(H1), C26(H26), C9(H9), C23(H23), C21(H21),
 C20(H20), C8(H8), C17(H17), C32(H32), C14(H14), C31(H31), C13(H13), C4(H4),
 C5(H5), C3(H3)
;
_olex2_submission_special_instructions 'No special instructions were received'
_site XU

loop_
_space_group_symop_operation_xyz
'x, y, z'
'-x, y, -z+1/2'
'x+1/2, y+1/2, z'
'-x+1/2, y+1/2, -z+1/2'
'-x, -y, -z'
'x, -y, z-1/2'
'-x+1/2, -y+1/2, -z'
'x+1/2, -y+1/2, z-1/2'

loop_
_atom_site_label
_atom_site_type_symbol
_atom_site_fract_x
_atom_site_fract_y
_atom_site_fract_z
_atom_site_U_iso_or_equiv
_atom_site_adp_type
_atom_site_occupancy
_atom_site_site_symmetry_order
_atom_site_calc_flag
_atom_site_refinement_flags_posn
_atom_site_refinement_flags_adp
_atom_site_refinement_flags_occupancy
_atom_site_disorder_assembly
_atom_site_disorder_group
O2 O 0.7513(4) 0.69198(11) 0.01286(18) 0.1035(12) Uani 1 1 d . . . . .
N2 N 0.8035(3) 0.74425(13) 0.1198(2) 0.0806(10) Uani 1 1 d . . . . .
H2 H 0.798950 0.768154 0.088241 0.097 Uiso 1 1 calc R U . . .
N3 N 0.9495(3) 0.66056(16) 0.7140(2) 0.0939(13) Uani 1 1 d . . . . .
O1 O 0.0959(4) 0.44655(14) 0.5391(3) 0.1190(14) Uani 1 1 d . . . . .
C29 C 0.8591(4) 0.68602(16) 0.3185(2) 0.0757(12) Uani 1 1 d . . . . .
C24 C 0.8796(4) 0.72083(18) 0.3811(3) 0.0810(13) Uani 1 1 d . . . . .
C18 C 0.8393(4) 0.66668(17) 0.5751(2) 0.0837(13) Uani 1 1 d . . . . .
C34 C 0.7840(5) 0.70190(16) 0.0893(3) 0.0833(13) Uani 1 1 d . . . . .
C33 C 0.8081(4) 0.67211(16) 0.1643(3) 0.0811(12) Uani 1 1 d . . . . .
C27 C 0.8322(4) 0.74439(16) 0.2100(3) 0.0775(12) Uani 1 1 d . . . . .
C28 C 0.8338(4) 0.70000(16) 0.2340(3) 0.0755(12) Uani 1 1 d . . . . .
C22 C 0.8991(4) 0.70801(17) 0.4715(2) 0.0842(13) Uani 1 1 d . . . . .
C19 C 0.9463(4) 0.68052(18) 0.6378(2) 0.0867(14) Uani 1 1 d . . . . .
C16 C 0.7740(5) 0.63854(19) 0.6159(2) 0.0915(15) Uani 1 1 d . . . . .
C30 C 0.8608(5) 0.63967(18) 0.3284(3) 0.0905(14) Uani 1 1 d . . . . .
H30 H 0.879279 0.627462 0.383995 0.109 Uiso 1 1 calc R U . . .
C11 C 0.3503(6) 0.51534(19) 0.5886(3) 0.0977(14) Uani 1 1 d . U . . .
C25 C 0.8802(5) 0.76365(17) 0.3560(3) 0.0872(14) Uani 1 1 d . . . . .
H25 H 0.897266 0.786090 0.398647 0.105 Uiso 1 1 calc R U . . .
N1 N 0.1452(5) 0.52066(18) 0.5340(3) 0.1164(14) Uani 1 1 d . U . . .
H1 H 0.070774 0.531198 0.512594 0.140 Uiso 1 1 calc R U . . .
C26 C 0.8565(5) 0.77738(17) 0.2691(3) 0.0899(14) Uani 1 1 d . . . . .
H26 H 0.857814 0.807816 0.253933 0.108 Uiso 1 1 calc R U . . .
C9 C 0.2746(5) 0.58934(18) 0.5488(3) 0.0872(13) Uani 1 1 d . . . . .
H9 H 0.212538 0.610846 0.526186 0.105 Uiso 1 1 calc R U . . .
C23 C 0.8158(4) 0.68123(17) 0.4919(2) 0.0861(14) Uani 1 1 d . . . . .
H23 H 0.742446 0.672796 0.449059 0.103 Uiso 1 1 calc R U . . .
C21 C 1.0032(5) 0.7224(2) 0.5359(3) 0.0995(16) Uani 1 1 d . . . . .
H21 H 1.057564 0.742388 0.522118 0.119 Uiso 1 1 calc R U . . .
C15 C 0.8492(5) 0.63383(19) 0.7015(3) 0.0925(15) Uani 1 1 d . . . . .
C20 C 1.0289(5) 0.7083(2) 0.6198(3) 0.1067(18) Uani 1 1 d . . . . .
H20 H 1.101013 0.717456 0.663021 0.128 Uiso 1 1 calc R U . . .
C10 C 0.2466(5) 0.5462(2) 0.5530(3) 0.0984(14) Uani 1 1 d . U . . .
C6 C 0.4692(5) 0.53022(19) 0.6165(3) 0.0912(14) Uani 1 1 d . . . . .
C1 C 0.1732(6) 0.4737(2) 0.5529(4) 0.1119(19) Uani 1 1 d . . . . .
C8 C 0.3947(6) 0.6016(2) 0.5777(3) 0.1004(16) Uani 1 1 d . . . . .
H8 H 0.411556 0.632274 0.572745 0.121 Uiso 1 1 calc R U . . .
C7 C 0.4913(6) 0.5751(2) 0.6122(3) 0.1053(17) Uani 1 1 d . . . . .
C17 C 0.6612(5) 0.6180(2) 0.5872(3) 0.1035(17) Uani 1 1 d . . . . .
H17 H 0.611822 0.620853 0.529261 0.124 Uiso 1 1 calc R U . . .
C32 C 0.8077(5) 0.62753(18) 0.1757(3) 0.0989(16) Uani 1 1 d . . . . .
H32 H 0.788640 0.607649 0.128628 0.119 Uiso 1 1 calc R U . . .
C2 C 0.3041(6) 0.4725(2) 0.5886(3) 0.1098(16) Uani 1 1 d . U . . .
C14 C 0.8132(6) 0.6074(2) 0.7579(3) 0.1083(18) Uani 1 1 d . . . . .
H14 H 0.864392 0.603178 0.815000 0.130 Uiso 1 1 calc R U . . .
C12 C 0.6215(6) 0.5937(2) 0.6421(3) 0.1072(18) Uani 1 1 d . . . . .
C31 C 0.8366(6) 0.61160(18) 0.2600(3) 0.1044(17) Uani 1 1 d . . . . .
H31 H 0.839256 0.580386 0.269578 0.125 Uiso 1 1 calc R U . . .
C13 C 0.6991(6) 0.5875(2) 0.7272(3) 0.1119(19) Uani 1 1 d . . . . .
H13 H 0.672268 0.569193 0.764370 0.134 Uiso 1 1 calc R U . . .
C4 C 0.5147(6) 0.4507(2) 0.6466(4) 0.1173(18) Uani 1 1 d . U . . .
H4 H 0.571984 0.427250 0.665641 0.141 Uiso 1 1 calc R U . . .
C5 C 0.5568(7) 0.4934(2) 0.6480(4) 0.120(2) Uani 1 1 d . . . . .
H5 H 0.641756 0.499351 0.669034 0.144 Uiso 1 1 calc R U . . .
C3 C 0.3832(6) 0.4398(2) 0.6166(4) 0.1181(18) Uani 1 1 d . U . . .
H3 H 0.356336 0.410008 0.617506 0.142 Uiso 1 1 calc R U . . .
C37 C 0.938(2) 0.5107(7) 0.6765(13) 0.106(7) Uani 0.25 1 d D U P A -1
H37A H 0.896593 0.490680 0.639730 0.128 Uiso 0.25 1 d R U P A -1
H37B H 0.960003 0.535729 0.658270 0.128 Uiso 0.25 1 d R U P A -1
C38 C 0.956(3) 0.5046(7) 0.7604(14) 0.141(10) Uani 0.25 1 d D U P A -1
H38A H 0.997196 0.524640 0.797205 0.169 Uiso 0.25 1 d R U P A -1
H38B H 0.933756 0.479580 0.778655 0.169 Uiso 0.25 1 d R U P A -1
C35 C 0.486(2) 0.6786(8) 0.3266(18) 0.132(8) Uani 0.25 1 d D U P B -1
H35A H 0.422601 0.682324 0.343639 0.158 Uiso 0.25 1 d R U P B -1
H35B H 0.559361 0.675744 0.364319 0.158 Uiso 0.25 1 d R U P B -1
C36 C 0.522(3) 0.6795(8) 0.257(2) 0.142(9) Uani 0.25 1 d D U P B -1
H36A H 0.585812 0.675756 0.239691 0.170 Uiso 0.25 1 d R U P B -1
H36B H 0.449052 0.682326 0.219021 0.170 Uiso 0.25 1 d R U P B -1

loop_
_atom_site_aniso_label
_atom_site_aniso_U_11
_atom_site_aniso_U_22
_atom_site_aniso_U_33
_atom_site_aniso_U_23
_atom_site_aniso_U_13
_atom_site_aniso_U_12
O2 0.152(3) 0.096(2) 0.0551(17) 0.0045(15) 0.0224(18) -0.008(2)
N2 0.090(3) 0.090(3) 0.0538(18) 0.0092(17) 0.0120(17) -0.005(2)
N3 0.071(3) 0.154(4) 0.0445(17) 0.0035(19) 0.0005(15) -0.009(2)
O1 0.096(3) 0.104(3) 0.132(3) 0.028(2) 0.003(2) -0.015(2)
C29 0.072(3) 0.092(3) 0.056(2) 0.009(2) 0.0097(18) 0.000(2)
C24 0.063(3) 0.112(4) 0.058(2) 0.002(2) 0.0050(18) -0.007(2)
C18 0.075(3) 0.117(4) 0.050(2) -0.006(2) 0.0083(19) -0.013(3)
C34 0.098(4) 0.088(3) 0.058(2) 0.010(2) 0.018(2) 0.003(3)
C33 0.092(3) 0.090(3) 0.056(2) 0.006(2) 0.016(2) -0.002(2)
C27 0.071(3) 0.092(3) 0.063(2) 0.005(2) 0.0124(19) -0.004(2)
C28 0.066(3) 0.092(3) 0.062(2) 0.007(2) 0.0108(18) -0.001(2)
C22 0.074(3) 0.118(4) 0.049(2) 0.001(2) 0.0041(19) -0.008(3)
C19 0.078(3) 0.127(4) 0.045(2) 0.000(2) 0.0053(18) -0.008(3)
C16 0.093(4) 0.127(4) 0.047(2) -0.003(2) 0.014(2) -0.017(3)
C30 0.097(4) 0.107(4) 0.060(2) 0.009(2) 0.014(2) 0.000(3)
C11 0.119(4) 0.101(3) 0.066(2) 0.012(2) 0.020(2) -0.008(3)
C25 0.088(3) 0.101(4) 0.064(2) -0.001(2) 0.012(2) -0.011(3)
N1 0.109(3) 0.131(4) 0.094(3) 0.015(2) 0.011(2) -0.005(3)
C26 0.097(4) 0.091(3) 0.068(3) -0.001(2) 0.007(2) -0.007(3)
C9 0.089(4) 0.092(3) 0.069(3) 0.011(2) 0.010(2) 0.001(3)
C23 0.072(3) 0.125(4) 0.050(2) 0.001(2) 0.0034(18) -0.014(3)
C21 0.078(3) 0.152(5) 0.058(2) 0.000(3) 0.006(2) -0.026(3)
C15 0.093(4) 0.131(4) 0.049(2) -0.005(2) 0.016(2) -0.010(3)
C20 0.080(3) 0.171(5) 0.054(2) -0.003(3) 0.000(2) -0.025(3)
C10 0.095(4) 0.124(4) 0.072(3) 0.002(3) 0.022(2) -0.015(3)
C6 0.090(4) 0.102(4) 0.077(3) -0.005(3) 0.020(2) 0.001(3)
C1 0.113(5) 0.116(5) 0.093(4) 0.018(3) 0.014(3) -0.012(4)
C8 0.106(4) 0.116(4) 0.070(3) 0.014(3) 0.015(3) -0.001(3)
C7 0.122(5) 0.125(5) 0.068(3) 0.007(3) 0.030(3) 0.000(4)
C17 0.110(4) 0.143(5) 0.053(2) -0.005(3) 0.019(2) -0.031(4)
C32 0.138(5) 0.088(3) 0.067(3) 0.005(2) 0.028(3) 0.002(3)
C2 0.118(4) 0.123(4) 0.082(3) 0.007(3) 0.023(3) -0.002(3)
C14 0.126(5) 0.146(5) 0.051(2) 0.002(3) 0.026(3) -0.010(4)
C12 0.115(5) 0.135(5) 0.066(3) -0.013(3) 0.020(3) -0.030(4)
C31 0.147(5) 0.090(3) 0.073(3) 0.011(2) 0.030(3) 0.007(3)
C13 0.132(5) 0.135(5) 0.064(3) 0.001(3) 0.025(3) -0.034(4)
C4 0.124(4) 0.100(4) 0.115(4) 0.011(3) 0.021(3) 0.011(3)
C5 0.132(5) 0.126(5) 0.093(4) 0.003(3) 0.021(3) 0.007(4)
C3 0.130(4) 0.103(4) 0.112(4) 0.009(3) 0.025(3) 0.021(3)
C37 0.132(19) 0.098(12) 0.105(14) -0.029(11) 0.059(13) -0.023(11)
C38 0.19(2) 0.062(10) 0.164(18) -0.013(13) 0.043(18) 0.001(12)
C35 0.066(11) 0.131(13) 0.169(15) 0.018(12) 0.000(11) 0.007(10)
C36 0.079(16) 0.176(13) 0.158(15) 0.007(14) 0.022(12) -0.006(12)

loop_
_atom_type_symbol
_atom_type_description
_atom_type_scat_dispersion_real
_atom_type_scat_dispersion_imag
_atom_type_scat_source
C C 0.0137 0.0067 'International Tables Vol C Tables 4.2.6.8 and 6.1.1.4'
H H 0.0000 0.0000 'International Tables Vol C Tables 4.2.6.8 and 6.1.1.4'
N N 0.0241 0.0134 'International Tables Vol C Tables 4.2.6.8 and 6.1.1.4'
O O 0.0389 0.0241 'International Tables Vol C Tables 4.2.6.8 and 6.1.1.4'

loop_
_geom_angle_atom_site_label_1
_geom_angle_atom_site_label_2
_geom_angle_atom_site_label_3
_geom_angle
_geom_angle_site_symmetry_1
_geom_angle_site_symmetry_3
_geom_angle_publ_flag
C34 N2 H2 124.8 . . ?
C34 N2 C27 110.4(3) . . ?
C27 N2 H2 124.8 . . ?
N3 N3 C19 123.7(5) 2_756 . ?
C15 N3 N3 124.9(4) . 2_756 ?
C15 N3 C19 110.1(3) . . ?
C28 C29 C24 115.8(4) . . ?
C28 C29 C30 114.0(4) . . ?
C30 C29 C24 130.2(4) . . ?
C29 C24 C22 118.2(4) . . ?
C25 C24 C29 119.1(4) . . ?
C25 C24 C22 122.7(4) . . ?
C19 C18 C16 107.5(4) . . ?
C23 C18 C19 119.2(4) . . ?
C23 C18 C16 133.4(4) . . ?
O2 C34 N2 124.5(4) . . ?
O2 C34 C33 128.7(5) . . ?
N2 C34 C33 106.8(4) . . ?
C28 C33 C34 105.5(4) . . ?
C32 C33 C34 134.9(4) . . ?
C32 C33 C28 119.6(4) . . ?
C28 C27 N2 105.9(4) . . ?
C26 C27 N2 133.2(4) . . ?
C26 C27 C28 120.9(4) . . ?
C33 C28 C29 125.1(4) . . ?
C33 C28 C27 111.3(4) . . ?
C27 C28 C29 123.6(4) . . ?
C23 C22 C24 120.4(4) . . ?
C23 C22 C21 119.6(4) . . ?
C21 C22 C24 120.1(4) . . ?
N3 C19 C18 107.7(4) . . ?
C20 C19 N3 130.1(4) . . ?
C20 C19 C18 122.2(4) . . ?
C15 C16 C18 106.4(4) . . ?
C17 C16 C18 133.0(4) . . ?
C17 C16 C15 120.6(5) . . ?
C29 C30 H30 119.2 . . ?
C31 C30 C29 121.6(4) . . ?
C31 C30 H30 119.2 . . ?
C6 C11 C10 121.8(5) . . ?
C6 C11 C2 129.9(6) . . ?
C2 C11 C10 108.3(6) . . ?
C24 C25 H25 117.9 . . ?
C24 C25 C26 124.2(4) . . ?
C26 C25 H25 117.9 . . ?
C10 N1 H1 123.8 . . ?
C10 N1 C1 112.4(5) . . ?
C1 N1 H1 123.8 . . ?
C27 C26 C25 116.2(5) . . ?
C27 C26 H26 121.9 . . ?
C25 C26 H26 121.9 . . ?
C10 C9 H9 120.7 . . ?
C10 C9 C8 118.5(5) . . ?
C8 C9 H9 120.7 . . ?
C18 C23 H23 120.0 . . ?
C22 C23 C18 119.9(4) . . ?
C22 C23 H23 120.0 . . ?
C22 C21 H21 119.2 . . ?
C20 C21 C22 121.5(5) . . ?
C20 C21 H21 119.2 . . ?
N3 C15 C16 108.1(4) . . ?
N3 C15 C14 131.1(4) . . ?
C14 C15 C16 120.7(5) . . ?
C19 C20 C21 117.6(4) . . ?
C19 C20 H20 121.2 . . ?
C21 C20 H20 121.2 . . ?
N1 C10 C11 105.7(5) . . ?
C9 C10 C11 116.4(5) . . ?
C9 C10 N1 137.9(6) . . ?
C11 C6 C5 112.1(5) . . ?
C7 C6 C11 118.8(5) . . ?
C7 C6 C5 129.1(6) . . ?
O1 C1 N1 121.6(6) . . ?
O1 C1 C2 134.3(6) . . ?
C2 C1 N1 104.1(6) . . ?
C9 C8 H8 116.4 . . ?
C7 C8 C9 127.1(6) . . ?
C7 C8 H8 116.4 . . ?
C6 C7 C12 121.3(6) . . ?
C8 C7 C6 117.3(6) . . ?
C8 C7 C12 121.3(6) . . ?
C16 C17 H17 120.1 . . ?
C12 C17 C16 119.8(5) . . ?
C12 C17 H17 120.1 . . ?
C33 C32 H32 121.2 . . ?
C33 C32 C31 117.6(5) . . ?
C31 C32 H32 121.2 . . ?
C11 C2 C1 109.4(6) . . ?
C3 C2 C11 117.5(7) . . ?
C3 C2 C1 133.0(7) . . ?
C15 C14 H14 121.4 . . ?
C15 C14 C13 117.2(5) . . ?
C13 C14 H14 121.4 . . ?
C17 C12 C7 119.4(5) . . ?
C17 C12 C13 119.5(5) . . ?
C13 C12 C7 121.0(5) . . ?
C30 C31 C32 122.1(5) . . ?
C30 C31 H31 119.0 . . ?
C32 C31 H31 119.0 . . ?
C14 C13 C12 122.0(5) . . ?
C14 C13 H13 119.0 . . ?
C12 C13 H13 119.0 . . ?
C5 C4 H4 118.8 . . ?
C5 C4 C3 122.4(6) . . ?
C3 C4 H4 118.8 . . ?
C6 C5 H5 120.2 . . ?
C4 C5 C6 119.6(6) . . ?
C4 C5 H5 120.2 . . ?
C2 C3 C4 118.5(6) . . ?
C2 C3 H3 120.7 . . ?
C4 C3 H3 120.7 . . ?
H37A C37 H37B 120.0 . . ?
C38 C37 H37A 119.4 . . ?
C38 C37 H37B 120.2 . . ?
C37 C38 H38A 119.4 . . ?
C37 C38 H38B 120.2 . . ?
H38A C38 H38B 120.0 . . ?
H35A C35 H35B 120.0 . . ?
C36 C35 H35A 142.7 . . ?
C36 C35 H35B 96.9 . . ?
C35 C36 H36A 142.7 . . ?
C35 C36 H36B 96.9 . . ?
H36A C36 H36B 120.0 . . ?

loop_
_geom_bond_atom_site_label_1
_geom_bond_atom_site_label_2
_geom_bond_distance
_geom_bond_site_symmetry_2
_geom_bond_publ_flag
O2 C34 1.235(5) . ?
N2 H2 0.8800 . ?
N2 C34 1.361(6) . ?
N2 C27 1.423(5) . ?
N3 N3 1.377(6) 2_756 ?
N3 C19 1.388(6) . ?
N3 C15 1.374(6) . ?
O1 C1 1.178(7) . ?
C29 C24 1.438(6) . ?
C29 C28 1.400(6) . ?
C29 C30 1.402(7) . ?
C24 C22 1.492(6) . ?
C24 C25 1.352(6) . ?
C18 C19 1.401(6) . ?
C18 C16 1.441(7) . ?
C18 C23 1.387(6) . ?
C34 C33 1.483(6) . ?
C33 C28 1.380(6) . ?
C33 C32 1.353(7) . ?
C27 C28 1.390(6) . ?
C27 C26 1.358(6) . ?
C22 C23 1.382(6) . ?
C22 C21 1.398(6) . ?
C19 C20 1.374(7) . ?
C16 C15 1.413(6) . ?
C16 C17 1.385(7) . ?
C30 H30 0.9500 . ?
C30 C31 1.367(7) . ?
C11 C10 1.482(8) . ?
C11 C6 1.380(7) . ?
C11 C2 1.395(8) . ?
C25 H25 0.9500 . ?
C25 C26 1.437(6) . ?
N1 H1 0.8800 . ?
N1 C10 1.353(7) . ?
N1 C1 1.460(8) . ?
C26 H26 0.9500 . ?
C9 H9 0.9500 . ?
C9 C10 1.344(7) . ?
C9 C8 1.370(7) . ?
C23 H23 0.9500 . ?
C21 H21 0.9500 . ?
C21 C20 1.391(6) . ?
C15 C14 1.388(7) . ?
C20 H20 0.9500 . ?
C6 C7 1.379(8) . ?
C6 C5 1.479(8) . ?
C1 C2 1.441(9) . ?
C8 H8 0.9500 . ?
C8 C7 1.343(8) . ?
C7 C12 1.535(8) . ?
C17 H17 0.9500 . ?
C17 C12 1.357(7) . ?
C32 H32 0.9500 . ?
C32 C31 1.412(6) . ?
C2 C3 1.322(8) . ?
C14 H14 0.9500 . ?
C14 C13 1.392(8) . ?
C12 C13 1.421(7) . ?
C31 H31 0.9500 . ?
C13 H13 0.9500 . ?
C4 H4 0.9500 . ?
C4 C5 1.371(8) . ?
C4 C3 1.481(9) . ?
C5 H5 0.9500 . ?
C3 H3 0.9500 . ?
C37 H37A 0.8796 . ?
C37 H37B 0.8803 . ?
C37 C38 1.350(5) . ?
C38 H38A 0.8801 . ?
C38 H38B 0.8800 . ?
C35 H35A 0.8798 . ?
C35 H35B 0.8802 . ?
C35 C36 1.350(5) . ?
C36 H36A 0.8800 . ?
C36 H36B 0.8799 . ?

loop_
_geom_torsion_atom_site_label_1
_geom_torsion_atom_site_label_2
_geom_torsion_atom_site_label_3
_geom_torsion_atom_site_label_4
_geom_torsion
_geom_torsion_site_symmetry_1
_geom_torsion_site_symmetry_2
_geom_torsion_site_symmetry_3
_geom_torsion_site_symmetry_4
_geom_torsion_publ_flag
O2 C34 C33 C28 -176.0(5) . . . . ?
O2 C34 C33 C32 2.8(10) . . . . ?
N2 C34 C33 C28 3.3(5) . . . . ?
N2 C34 C33 C32 -178.0(6) . . . . ?
N2 C27 C28 C29 179.8(4) . . . . ?
N2 C27 C28 C33 0.1(5) . . . . ?
N2 C27 C26 C25 179.2(5) . . . . ?
N3 N3 C19 C18 168.7(4) 2_756 . . . ?
N3 N3 C19 C20 -9.8(8) 2_756 . . . ?
N3 N3 C15 C16 -171.2(4) 2_756 . . . ?
N3 N3 C15 C14 12.5(9) 2_756 . . . ?
N3 C19 C20 C21 178.2(5) . . . . ?
N3 C15 C14 C13 173.6(6) . . . . ?
O1 C1 C2 C11 179.0(7) . . . . ?
O1 C1 C2 C3 1.9(13) . . . . ?
C29 C24 C22 C23 -53.5(7) . . . . ?
C29 C24 C22 C21 125.4(5) . . . . ?
C29 C24 C25 C26 2.6(8) . . . . ?
C29 C30 C31 C32 -0.4(9) . . . . ?
C24 C29 C28 C33 -178.1(4) . . . . ?
C24 C29 C28 C27 2.3(7) . . . . ?
C24 C29 C30 C31 178.8(5) . . . . ?
C24 C22 C23 C18 175.0(5) . . . . ?
C24 C22 C21 C20 -174.9(5) . . . . ?
C24 C25 C26 C27 0.1(8) . . . . ?
C18 C19 C20 C21 -0.2(9) . . . . ?
C18 C16 C15 N3 4.9(6) . . . . ?
C18 C16 C15 C14 -178.4(5) . . . . ?
C18 C16 C17 C12 -178.4(6) . . . . ?
C34 N2 C27 C28 2.1(5) . . . . ?
C34 N2 C27 C26 -178.6(5) . . . . ?
C34 C33 C28 C29 178.3(4) . . . . ?
C34 C33 C28 C27 -2.1(6) . . . . ?
C34 C33 C32 C31 -180.0(6) . . . . ?
C33 C32 C31 C30 1.9(9) . . . . ?
C27 N2 C34 O2 176.0(5) . . . . ?
C27 N2 C34 C33 -3.3(5) . . . . ?
C28 C29 C24 C22 176.1(4) . . . . ?
C28 C29 C24 C25 -3.6(7) . . . . ?
C28 C29 C30 C31 -1.5(7) . . . . ?
C28 C33 C32 C31 -1.3(8) . . . . ?
C28 C27 C26 C25 -1.7(7) . . . . ?
C22 C24 C25 C26 -177.2(5) . . . . ?
C22 C21 C20 C19 -1.9(9) . . . . ?
C19 N3 C15 C16 -3.8(6) . . . . ?
C19 N3 C15 C14 179.9(6) . . . . ?
C19 C18 C16 C15 -4.2(6) . . . . ?
C19 C18 C16 C17 175.5(6) . . . . ?
C19 C18 C23 C22 1.8(8) . . . . ?
C16 C18 C19 N3 2.0(6) . . . . ?
C16 C18 C19 C20 -179.4(5) . . . . ?
C16 C18 C23 C22 -178.7(6) . . . . ?
C16 C15 C14 C13 -2.3(9) . . . . ?
C16 C17 C12 C7 173.7(5) . . . . ?
C16 C17 C12 C13 -3.7(9) . . . . ?
C30 C29 C24 C22 -4.2(8) . . . . ?
C30 C29 C24 C25 176.1(5) . . . . ?
C30 C29 C28 C33 2.1(7) . . . . ?
C30 C29 C28 C27 -177.5(4) . . . . ?
C11 C6 C7 C8 -2.5(7) . . . . ?
C11 C6 C7 C12 -179.8(4) . . . . ?
C11 C6 C5 C4 0.0(8) . . . . ?
C11 C2 C3 C4 0.5(9) . . . . ?
C25 C24 C22 C23 126.2(6) . . . . ?
C25 C24 C22 C21 -54.9(7) . . . . ?
N1 C1 C2 C11 -1.6(6) . . . . ?
N1 C1 C2 C3 -178.7(6) . . . . ?
C26 C27 C28 C29 0.4(7) . . . . ?
C26 C27 C28 C33 -179.3(5) . . . . ?
C9 C8 C7 C6 2.8(8) . . . . ?
C9 C8 C7 C12 -179.9(5) . . . . ?
C23 C18 C19 N3 -178.4(5) . . . . ?
C23 C18 C19 C20 0.3(8) . . . . ?
C23 C18 C16 C15 176.3(6) . . . . ?
C23 C18 C16 C17 -4.1(11) . . . . ?
C23 C22 C21 C20 4.0(9) . . . . ?
C21 C22 C23 C18 -3.9(8) . . . . ?
C15 N3 C19 C18 1.1(6) . . . . ?
C15 N3 C19 C20 -177.4(6) . . . . ?
C15 C16 C17 C12 1.2(9) . . . . ?
C15 C14 C13 C12 -0.2(9) . . . . ?
C10 C11 C6 C7 1.0(7) . . . . ?
C10 C11 C6 C5 -179.1(5) . . . . ?
C10 C11 C2 C1 1.0(6) . . . . ?
C10 C11 C2 C3 178.7(5) . . . . ?
C10 N1 C1 O1 -178.8(6) . . . . ?
C10 N1 C1 C2 1.7(6) . . . . ?
C10 C9 C8 C7 -1.2(8) . . . . ?
C6 C11 C10 N1 -178.9(5) . . . . ?
C6 C11 C10 C9 0.6(7) . . . . ?
C6 C11 C2 C1 179.9(5) . . . . ?
C6 C11 C2 C3 -2.5(9) . . . . ?
C6 C7 C12 C17 123.8(6) . . . . ?
C6 C7 C12 C13 -59.0(8) . . . . ?
C1 N1 C10 C11 -1.1(6) . . . . ?
C1 N1 C10 C9 179.6(6) . . . . ?
C1 C2 C3 C4 177.5(6) . . . . ?
C8 C9 C10 C11 -0.5(7) . . . . ?
C8 C9 C10 N1 178.7(6) . . . . ?
C8 C7 C12 C17 -53.4(8) . . . . ?
C8 C7 C12 C13 123.9(6) . . . . ?
C7 C6 C5 C4 179.9(6) . . . . ?
C7 C12 C13 C14 -174.0(6) . . . . ?
C17 C16 C15 N3 -174.8(5) . . . . ?
C17 C16 C15 C14 1.9(9) . . . . ?
C17 C12 C13 C14 3.3(10) . . . . ?
C32 C33 C28 C29 -0.7(8) . . . . ?
C32 C33 C28 C27 178.9(5) . . . . ?
C2 C11 C10 N1 0.1(6) . . . . ?
C2 C11 C10 C9 179.5(5) . . . . ?
C2 C11 C6 C7 -177.7(5) . . . . ?
C2 C11 C6 C5 2.2(8) . . . . ?
C5 C6 C7 C8 177.6(5) . . . . ?
C5 C6 C7 C12 0.3(8) . . . . ?
C5 C4 C3 C2 1.4(10) . . . . ?
C3 C4 C5 C6 -1.6(9) . . . . ?
